data_4002784
loop_
_publ_author_name
'Wang, Zhenbin'
'Chu, Iek-Heng'
'Zhou, Fei'
'Ong, Shyue Ping'

_publ_section_title
;
 Electronic Structure Descriptor for the Discovery of Narrow-Band
 Red-Emitting Phosphors
;
_journal_issue 11
_journal_name_full 'Chemistry of Materials'
_journal_page_first 4024
_journal_paper_doi 10.1021/acs.chemmater.6b01496
_journal_volume 28
_journal_year 2016
_chemical_formula_structural SrLiAl3N4
_chemical_formula_sum 'Al48 Li16 N64 Sr16'
_space_group_IT_number 88
_symmetry_Int_Tables_number 88
_symmetry_space_group_name_Hall 'I 4bw -1bw'
_symmetry_space_group_name_H-M 'I 41/a :1'
_cell_angle_alpha 90.00000000
_cell_angle_beta 90.00000000
_cell_angle_gamma 90.00000000
_cell_formula_units_Z 16
_cell_length_a 11.33845260
_cell_length_b 11.33845260
_cell_length_c 13.17224498
_cell_volume 1693.430
_cod_data_source_file 33.cif
_cod_data_source_block SrLiAl3N4
_cod_original_cell_volume 1693.43049773
_cod_original_sg_symbol_H-M I4_1/a
_cod_original_formula_sum 'Sr16 Li16 Al48 N64'
_cod_database_code 4002784

loop_
_symmetry_equiv_pos_site_id
_symmetry_equiv_pos_as_xyz
1 'x, y, z'
2 'y+1/2, -x, z+3/4'
3 '-x, -y, z'
4 '-y+1/2, x, z+3/4'
5 '-x+1/2, -y, -z+3/4'
6 '-y, x, -z'
7 'x+1/2, y, -z+3/4'
8 'y, -x, -z'
9 'x+1/2, y+1/2, z+1/2'
10 'y, -x+1/2, z+1/4'
11 '-x+1/2, -y+1/2, z+1/2'
12 '-y, x+1/2, z+1/4'
13 '-x, -y+1/2, -z+1/4'
14 '-y+1/2, x+1/2, -z+1/2'
15 'x, y+1/2, -z+1/4'
16 'y+1/2, -x+1/2, -z+1/2'

loop_
_atom_site_aniso_type_symbol
_atom_site_aniso_U_11
_atom_site_aniso_U_22
_atom_site_aniso_U_33
_atom_site_aniso_U_12
_atom_site_aniso_U_13
_atom_site_aniso_U_23
Li 0 0 0 0 0 0
Al 0 0 0 0 0 0
Sr 0 0 0 0 0 0
N 0 0 0 0 0 0

loop_
_atom_site_type_symbol
_atom_site_label
_atom_site_symmetry_multiplicity
_atom_site_fract_x
_atom_site_fract_y
_atom_site_fract_z
_atom_site_occupancy
Sr Sr1 16 0.236178 0.248226 0.312892 1
Li Li2 16 0.016057 0.356654 0.441217 1
Al Al3 16 0.021375 0.340892 0.184541 1
Al Al4 16 0.021375 0.336353 0.691211 1
Al Al5 16 0.032274 0.331409 0.933553 1
N N6 16 0.055863 0.170511 0.193098 1
N N7 16 0.063173 0.154769 0.434540 1
N N8 16 0.074472 0.162298 0.946065 1
N N9 16 0.079697 0.173233 0.675260 1

_cod_struct_determination_method theoretical
